data_7005080
loop_
_publ_author_name
'Galardon, Erwan'
'Giorgi, Michel'
'Artaud, Isabelle'

_publ_section_title
;
 Modeling the inhibition of peptide deformylase by hydroxamic acids:
 influence of the sulfur donor.
;
_journal_issue 10
_journal_name_full 'Dalton transactions (Cambridge, England : 2003)'
_journal_page_first 1047
_journal_page_last 1052
_journal_paper_doi 10.1039/b616212f
_journal_year 2007
_chemical_formula_sum 'C30 H30 Cl N5 O6 S Zn'
_chemical_formula_weight 689.47
_chemical_name_systematic
;
?
;
_space_group_IT_number 14
_symmetry_cell_setting monoclinic
_symmetry_space_group_name_Hall '-P 2ybc'
_symmetry_space_group_name_H-M 'P 1 21/c 1'
_atom_sites_solution_hydrogens geom
_atom_sites_solution_primary direct
_atom_sites_solution_secondary difmap
_audit_creation_method SHELXL-97
_audit_update_record
;
2006-12-11 # Formatted by publCIF
;
_cell_angle_alpha 90.00
_cell_angle_beta 115.7785(9)
_cell_angle_gamma 90.00
_cell_formula_units_Z 4
_cell_length_a 13.3479(2)
_cell_length_b 20.2042(4)
_cell_length_c 12.7996(3)
_cell_measurement_reflns_used 15140
_cell_measurement_temperature 293(2)
_cell_measurement_theta_max 26.61
_cell_measurement_theta_min 2.73
_cell_volume 3108.32(11)
_computing_cell_refinement 'Denzo and Scalepack (Otwinowski & Minor, 1997)'
_computing_data_collection 'KappaCCD (Bruker-Nonius, 1998)'
_computing_data_reduction 'Denzo and Scalepack (Otwinowski & Minor, 1997)'
_computing_structure_refinement 'SHELXL-97 (Sheldrick, 1997)'
_computing_structure_solution 'SIR92 (Altomare et al., 1994)'
_diffrn_ambient_temperature 293(2)
_diffrn_measured_fraction_theta_full 0.955
_diffrn_measured_fraction_theta_max 0.955
_diffrn_measurement_device_type KappaCCD
_diffrn_measurement_method 'Phi scan'
_diffrn_radiation_monochromator graphite
_diffrn_radiation_source 'fine-focus sealed tube'
_diffrn_radiation_type MoK\a
_diffrn_radiation_wavelength 0.71073
_diffrn_reflns_av_R_equivalents 0.069
_diffrn_reflns_av_sigmaI/netI 0.0373
_diffrn_reflns_limit_h_max 15
_diffrn_reflns_limit_h_min -16
_diffrn_reflns_limit_k_max 0
_diffrn_reflns_limit_k_min -25
_diffrn_reflns_limit_l_max 15
_diffrn_reflns_limit_l_min 0
_diffrn_reflns_number 6391
_diffrn_reflns_theta_full 26.61
_diffrn_reflns_theta_max 26.61
_diffrn_reflns_theta_min 2.73
_diffrn_standards_number 0
_exptl_absorpt_coefficient_mu 0.994
_exptl_absorpt_correction_type none
_exptl_crystal_colour colorless
_exptl_crystal_density_diffrn 1.473
_exptl_crystal_density_method 'not measured'
_exptl_crystal_description prism
_exptl_crystal_F_000 1424
_exptl_crystal_size_max .25
_exptl_crystal_size_mid .2
_exptl_crystal_size_min .15
_refine_diff_density_max 0.778
_refine_diff_density_min -0.638
_refine_diff_density_rms 0.063
_refine_ls_extinction_method none
_refine_ls_goodness_of_fit_ref 1.083
_refine_ls_hydrogen_treatment constr
_refine_ls_matrix_type full
_refine_ls_number_parameters 400
_refine_ls_number_reflns 6229
_refine_ls_number_restraints 0
_refine_ls_restrained_S_all 1.083
_refine_ls_R_factor_all 0.0702
_refine_ls_R_factor_gt 0.0526
_refine_ls_shift/su_max 0.000
_refine_ls_shift/su_mean 0.000
_refine_ls_structure_factor_coef Fsqd
_refine_ls_weighting_details 'calc w=1/[\s^2^(Fo^2^)+(0.0241P)^2^+5.7568P] where P=(Fo^2^+2Fc^2^)/3'
_refine_ls_weighting_scheme calc
_refine_ls_wR_factor_gt 0.1039
_refine_ls_wR_factor_ref 0.1139
_reflns_number_gt 5096
_reflns_number_total 6229
_reflns_threshold_expression >2sigma(I)
_cod_data_source_file b616212f.txt
_cod_data_source_block shelxl_2
_cod_depositor_comments
;
The following automatic conversions were performed:
'_symmetry_cell_setting' value 'Monoclinic' changed to 'monoclinic'
according to '/home/saulius/struct/CIF-dictionaries/cif_core.dic'
dictionary named 'cif_core.dic' version 2.4.1 from 2010-06-29.

Automatic conversion script
Id: cif_fix_enum 1527 2010-12-29 10:47:43Z saulius 
;
_cod_original_sg_symbol_H-M 'P 21/c'
_cod_database_code 7005080

loop_
_symmetry_equiv_pos_as_xyz
'x, y, z'
'-x, y+1/2, -z+1/2'
'-x, -y, -z'
'x, -y-1/2, z-1/2'

loop_
_atom_site_label
_atom_site_type_symbol
_atom_site_fract_x
_atom_site_fract_y
_atom_site_fract_z
_atom_site_U_iso_or_equiv
_atom_site_adp_type
_atom_site_occupancy
_atom_site_symmetry_multiplicity
_atom_site_calc_flag
_atom_site_refinement_flags
_atom_site_disorder_assembly
_atom_site_disorder_group
Zn1 Zn 0.96480(3) 0.107299(18) 0.21413(3) 0.03101(11) Uani 1 1 d . . .
Cl1 Cl 1.45311(7) 0.13020(6) 0.21816(9) 0.0593(3) Uani 1 1 d . . .
S1 S 0.80637(7) 0.09770(4) -0.00628(7) 0.0374(2) Uani 1 1 d . . .
O1 O 1.09782(18) 0.11511(11) 0.37112(19) 0.0367(5) Uani 1 1 d . . .
O2 O 1.07576(18) 0.09635(12) 0.15591(19) 0.0395(5) Uani 1 1 d . . .
O3 O 1.3614(3) 0.1626(3) 0.2164(4) 0.1249(19) Uani 1 1 d . . .
O4 O 1.4398(7) 0.0630(3) 0.2367(6) 0.172(3) Uani 1 1 d . . .
O5 O 1.4584(3) 0.1394(3) 0.1101(3) 0.133(2) Uani 1 1 d . . .
O6 O 1.5527(3) 0.1496(3) 0.3051(3) 0.1231(19) Uani 1 1 d . . .
N1 N 0.8744(2) 0.18609(12) 0.2211(2) 0.0299(5) Uani 1 1 d . . .
N2 N 0.7687(2) 0.17481(12) 0.2074(2) 0.0298(5) Uani 1 1 d . . .
N3 N 0.7591(2) 0.05708(13) 0.2164(2) 0.0319(6) Uani 1 1 d . . .
N4 N 0.8663(2) 0.03945(12) 0.2431(2) 0.0293(5) Uani 1 1 d . . .
N5 N 1.1774(2) 0.10172(15) 0.2506(2) 0.0383(6) Uani 1 1 d . . .
H5 H 1.2367 0.1090 0.2413 0.046 Uiso 1 1 d R . .
C1 C 0.7078(2) 0.11586(15) 0.1495(3) 0.0323(7) Uani 1 1 d . . .
H1 H 0.6353 0.1195 0.1511 0.039 Uiso 1 1 calc R . .
C2 C 0.7309(3) 0.22701(16) 0.2455(3) 0.0386(8) Uani 1 1 d . . .
H2 H 0.6609 0.2309 0.2441 0.046 Uiso 1 1 calc R . .
C3 C 0.8136(3) 0.27314(17) 0.2865(3) 0.0428(8) Uani 1 1 d . . .
H3 H 0.8114 0.3141 0.3187 0.051 Uiso 1 1 calc R . .
C4 C 0.9029(3) 0.24625(15) 0.2701(3) 0.0338(7) Uani 1 1 d . . .
C5 C 1.0135(3) 0.27378(16) 0.2995(3) 0.0401(8) Uani 1 1 d . . .
C6 C 1.0685(3) 0.25996(18) 0.2316(4) 0.0490(9) Uani 1 1 d . . .
H6 H 1.0335 0.2352 0.1641 0.059 Uiso 1 1 calc R . .
C7 C 1.1764(4) 0.2834(2) 0.2650(5) 0.0694(13) Uani 1 1 d . . .
H7 H 1.2140 0.2737 0.2205 0.083 Uiso 1 1 calc R . .
C8 C 1.2269(4) 0.3208(2) 0.3638(6) 0.0805(17) Uani 1 1 d . . .
H8 H 1.2989 0.3363 0.3858 0.097 Uiso 1 1 calc R . .
C9 C 1.1725(4) 0.3354(2) 0.4302(5) 0.0762(16) Uani 1 1 d . . .
H9 H 1.2075 0.3610 0.4968 0.091 Uiso 1 1 calc R . .
C10 C 1.0663(4) 0.31241(18) 0.3988(4) 0.0559(10) Uani 1 1 d . . .
H10 H 1.0295 0.3227 0.4440 0.067 Uiso 1 1 calc R . .
C11 C 0.7121(3) 0.01307(17) 0.2615(3) 0.0437(8) Uani 1 1 d . . .
H11 H 0.6401 0.0148 0.2553 0.052 Uiso 1 1 calc R . .
C12 C 0.7896(3) -0.03415(17) 0.3175(4) 0.0478(9) Uani 1 1 d . . .
H12 H 0.7808 -0.0709 0.3566 0.057 Uiso 1 1 calc R . .
C13 C 0.8854(3) -0.01662(15) 0.3047(3) 0.0341(7) Uani 1 1 d . . .
C14 C 0.9933(3) -0.05067(15) 0.3502(3) 0.0352(7) Uani 1 1 d . . .
C15 C 1.0655(3) -0.04414(17) 0.2983(3) 0.0429(8) Uani 1 1 d . . .
H15 H 1.0445 -0.0187 0.2315 0.052 Uiso 1 1 calc R . .
C16 C 1.1678(3) -0.0751(2) 0.3453(4) 0.0536(10) Uani 1 1 d . . .
H16 H 1.2157 -0.0699 0.3106 0.064 Uiso 1 1 calc R . .
C17 C 1.1994(4) -0.1137(2) 0.4431(4) 0.0625(12) Uani 1 1 d . . .
H17 H 1.2688 -0.1340 0.4753 0.075 Uiso 1 1 calc R . .
C18 C 1.1275(4) -0.1218(2) 0.4925(4) 0.0634(12) Uani 1 1 d . . .
H18 H 1.1476 -0.1490 0.5572 0.076 Uiso 1 1 calc R . .
C19 C 1.0250(4) -0.09025(18) 0.4475(3) 0.0479(9) Uani 1 1 d . . .
H19 H 0.9776 -0.0957 0.4828 0.058 Uiso 1 1 calc R . .
C20 C 0.6820(3) 0.11282(17) 0.0190(3) 0.0364(7) Uani 1 1 d . . .
C21 C 0.5928(3) 0.0602(2) -0.0396(4) 0.0567(11) Uani 1 1 d . . .
H21A H 0.6203 0.0179 -0.0048 0.068 Uiso 1 1 calc R . .
H21B H 0.5748 0.0584 -0.1208 0.068 Uiso 1 1 calc R . .
H21C H 0.5274 0.0713 -0.0300 0.068 Uiso 1 1 calc R . .
C22 C 0.6390(3) 0.1814(2) -0.0340(3) 0.0517(9) Uani 1 1 d . . .
H22A H 0.5775 0.1939 -0.0182 0.062 Uiso 1 1 calc R . .
H22B H 0.6150 0.1797 -0.1163 0.062 Uiso 1 1 calc R . .
H22C H 0.6976 0.2133 -0.0004 0.062 Uiso 1 1 calc R . .
C23 C 0.8118(4) 0.0094(2) -0.0264(4) 0.0588(11) Uani 1 1 d . . .
H23A H 0.8766 -0.0011 -0.0375 0.071 Uiso 1 1 calc R . .
H23B H 0.7463 -0.0042 -0.0933 0.071 Uiso 1 1 calc R . .
H23C H 0.8152 -0.0133 0.0409 0.071 Uiso 1 1 calc R . .
C24 C 1.1850(3) 0.11155(15) 0.3551(3) 0.0335(7) Uani 1 1 d . . .
C25 C 1.2970(3) 0.11871(17) 0.4524(3) 0.0370(7) Uani 1 1 d . . .
C26 C 1.3142(3) 0.1650(2) 0.5371(3) 0.0516(9) Uani 1 1 d . . .
H26 H 1.2551 0.1908 0.5338 0.062 Uiso 1 1 calc R . .
C27 C 1.4193(4) 0.1734(2) 0.6277(4) 0.0661(12) Uani 1 1 d . . .
H27 H 1.4308 0.2047 0.6851 0.079 Uiso 1 1 calc R . .
C28 C 1.5066(4) 0.1351(3) 0.6320(4) 0.0701(13) Uani 1 1 d . . .
H28 H 1.5769 0.1401 0.6932 0.084 Uiso 1 1 calc R . .
C29 C 1.4903(4) 0.0904(3) 0.5478(5) 0.0798(15) Uani 1 1 d . . .
H29 H 1.5499 0.0655 0.5503 0.096 Uiso 1 1 calc R . .
C30 C 1.3852(3) 0.0813(2) 0.4574(4) 0.0632(12) Uani 1 1 d . . .
H30 H 1.3745 0.0500 0.4003 0.076 Uiso 1 1 calc R . .

loop_
_atom_site_aniso_label
_atom_site_aniso_U_11
_atom_site_aniso_U_22
_atom_site_aniso_U_33
_atom_site_aniso_U_23
_atom_site_aniso_U_13
_atom_site_aniso_U_12
Zn1 0.02649(18) 0.03084(19) 0.0410(2) -0.00031(16) 0.01961(15) -0.00147(15)
Cl1 0.0285(4) 0.0924(8) 0.0598(6) 0.0009(5) 0.0219(4) -0.0008(5)
S1 0.0382(4) 0.0431(5) 0.0356(4) 0.0004(3) 0.0204(4) -0.0029(4)
O1 0.0304(11) 0.0471(14) 0.0368(12) -0.0012(10) 0.0184(10) -0.0012(10)
O2 0.0279(11) 0.0568(15) 0.0369(12) -0.0049(11) 0.0170(10) -0.0046(10)
O3 0.090(3) 0.185(5) 0.143(4) 0.076(3) 0.091(3) 0.070(3)
O4 0.286(8) 0.096(4) 0.180(5) -0.054(4) 0.145(6) -0.073(5)
O5 0.051(2) 0.295(7) 0.063(2) 0.038(3) 0.0348(18) 0.041(3)
O6 0.046(2) 0.237(6) 0.075(3) -0.022(3) 0.0165(19) -0.050(3)
N1 0.0255(13) 0.0287(13) 0.0357(14) -0.0030(11) 0.0134(11) -0.0029(10)
N2 0.0260(13) 0.0297(13) 0.0357(14) -0.0019(11) 0.0153(11) 0.0001(10)
N3 0.0280(13) 0.0317(13) 0.0421(15) 0.0015(11) 0.0208(12) -0.0021(11)
N4 0.0295(13) 0.0284(13) 0.0346(14) 0.0006(11) 0.0182(11) -0.0006(10)
N5 0.0231(13) 0.0534(17) 0.0414(16) -0.0028(13) 0.0169(12) -0.0033(12)
C1 0.0237(14) 0.0316(16) 0.0424(18) -0.0003(13) 0.0150(13) 0.0002(12)
C2 0.0374(18) 0.0365(18) 0.048(2) 0.0019(15) 0.0245(16) 0.0087(14)
C3 0.055(2) 0.0308(17) 0.047(2) -0.0061(15) 0.0261(18) 0.0037(15)
C4 0.0384(18) 0.0263(15) 0.0335(16) -0.0002(13) 0.0125(14) 0.0003(13)
C5 0.0409(19) 0.0264(16) 0.0449(19) 0.0027(14) 0.0111(16) -0.0031(14)
C6 0.045(2) 0.041(2) 0.061(2) 0.0009(17) 0.0219(19) -0.0116(16)
C7 0.050(3) 0.061(3) 0.098(4) 0.019(3) 0.033(3) -0.011(2)
C8 0.047(3) 0.054(3) 0.106(4) 0.020(3) 0.001(3) -0.018(2)
C9 0.061(3) 0.043(2) 0.079(3) -0.002(2) -0.012(3) -0.017(2)
C10 0.060(3) 0.0342(19) 0.052(2) -0.0072(17) 0.005(2) -0.0042(18)
C11 0.042(2) 0.0378(18) 0.067(2) 0.0028(17) 0.0380(19) -0.0056(15)
C12 0.060(2) 0.0328(18) 0.070(3) 0.0108(17) 0.046(2) -0.0016(17)
C13 0.0421(18) 0.0317(16) 0.0349(17) -0.0020(13) 0.0228(15) -0.0042(14)
C14 0.0448(19) 0.0269(16) 0.0340(17) -0.0030(13) 0.0173(15) -0.0009(13)
C15 0.045(2) 0.0386(19) 0.048(2) 0.0034(16) 0.0232(17) 0.0065(15)
C16 0.044(2) 0.049(2) 0.067(3) -0.0044(19) 0.023(2) 0.0091(17)
C17 0.052(2) 0.057(3) 0.056(3) -0.005(2) 0.003(2) 0.018(2)
C18 0.080(3) 0.056(3) 0.039(2) 0.0096(18) 0.011(2) 0.018(2)
C19 0.067(3) 0.043(2) 0.0337(18) 0.0033(15) 0.0217(18) 0.0069(18)
C20 0.0283(16) 0.0442(19) 0.0357(17) -0.0055(14) 0.0128(13) -0.0054(14)
C21 0.043(2) 0.071(3) 0.053(2) -0.023(2) 0.0183(19) -0.025(2)
C22 0.047(2) 0.062(2) 0.0384(19) 0.0049(18) 0.0109(17) 0.0123(19)
C23 0.069(3) 0.054(2) 0.056(2) -0.015(2) 0.030(2) 0.006(2)
C24 0.0323(16) 0.0305(16) 0.0414(18) 0.0004(13) 0.0194(14) 0.0001(13)
C25 0.0303(16) 0.0414(19) 0.0385(18) 0.0029(14) 0.0142(14) -0.0033(14)
C26 0.049(2) 0.055(2) 0.045(2) -0.0023(18) 0.0153(18) 0.0002(18)
C27 0.062(3) 0.072(3) 0.049(2) -0.012(2) 0.009(2) -0.010(2)
C28 0.044(2) 0.091(4) 0.056(3) -0.011(3) 0.003(2) -0.011(2)
C29 0.038(2) 0.097(4) 0.084(3) -0.012(3) 0.008(2) 0.015(2)
C30 0.042(2) 0.069(3) 0.064(3) -0.014(2) 0.009(2) 0.006(2)

loop_
_atom_type_symbol
_atom_type_description
_atom_type_scat_dispersion_real
_atom_type_scat_dispersion_imag
_atom_type_scat_source
C C 0.0033 0.0016 'International Tables Vol C Tables 4.2.6.8 and 6.1.1.4'
H H 0.0000 0.0000 'International Tables Vol C Tables 4.2.6.8 and 6.1.1.4'
Zn Zn 0.2839 1.4301 'International Tables Vol C Tables 4.2.6.8 and 6.1.1.4'
Cl Cl 0.1484 0.1585 'International Tables Vol C Tables 4.2.6.8 and 6.1.1.4'
S S 0.1246 0.1234 'International Tables Vol C Tables 4.2.6.8 and 6.1.1.4'
O O 0.0106 0.0060 'International Tables Vol C Tables 4.2.6.8 and 6.1.1.4'
N N 0.0061 0.0033 'International Tables Vol C Tables 4.2.6.8 and 6.1.1.4'

loop_
_geom_angle_atom_site_label_1
_geom_angle_atom_site_label_2
_geom_angle_atom_site_label_3
_geom_angle
_geom_angle_site_symmetry_1
_geom_angle_site_symmetry_3
_geom_angle_publ_flag
O2 Zn1 N1 132.61(10) . . ?
O2 Zn1 O1 84.48(9) . . ?
N1 Zn1 O1 100.20(10) . . ?
O2 Zn1 N4 130.79(10) . . ?
N1 Zn1 N4 94.39(10) . . ?
O1 Zn1 N4 103.16(10) . . ?
O2 Zn1 S1 88.41(7) . . ?
N1 Zn1 S1 83.77(8) . . ?
O1 Zn1 S1 172.79(6) . . ?
N4 Zn1 S1 82.41(7) . . ?
O6 Cl1 O3 114.7(4) . . ?
O6 Cl1 O4 106.8(4) . . ?
O3 Cl1 O4 106.6(4) . . ?
O6 Cl1 O5 108.1(3) . . ?
O3 Cl1 O5 109.9(3) . . ?
O4 Cl1 O5 110.7(4) . . ?
C23 S1 C20 106.40(18) . . ?
C23 S1 Zn1 99.10(15) . . ?
C20 S1 Zn1 99.22(11) . . ?
C24 O1 Zn1 107.7(2) . . ?
N5 O2 Zn1 106.13(17) . . ?
C4 N1 N2 106.1(2) . . ?
C4 N1 Zn1 132.8(2) . . ?
N2 N1 Zn1 117.83(18) . . ?
C2 N2 N1 110.6(3) . . ?
C2 N2 C1 127.8(3) . . ?
N1 N2 C1 121.4(2) . . ?
C11 N3 N4 110.5(3) . . ?
C11 N3 C1 127.1(3) . . ?
N4 N3 C1 122.4(2) . . ?
C13 N4 N3 106.2(2) . . ?
C13 N4 Zn1 134.6(2) . . ?
N3 N4 Zn1 117.81(18) . . ?
C24 N5 O2 121.3(2) . . ?
C24 N5 H5 116.5 . . ?
O2 N5 H5 120.3 . . ?
N3 C1 N2 110.8(2) . . ?
N3 C1 C20 115.5(3) . . ?
N2 C1 C20 113.3(3) . . ?
N3 C1 H1 105.4 . . ?
N2 C1 H1 105.4 . . ?
C20 C1 H1 105.4 . . ?
N2 C2 C3 107.8(3) . . ?
N2 C2 H2 126.1 . . ?
C3 C2 H2 126.1 . . ?
C2 C3 C4 106.0(3) . . ?
C2 C3 H3 127.0 . . ?
C4 C3 H3 127.0 . . ?
N1 C4 C3 109.4(3) . . ?
N1 C4 C5 120.8(3) . . ?
C3 C4 C5 129.8(3) . . ?
C6 C5 C10 119.2(4) . . ?
C6 C5 C4 120.7(3) . . ?
C10 C5 C4 120.0(4) . . ?
C5 C6 C7 119.7(4) . . ?
C5 C6 H6 120.1 . . ?
C7 C6 H6 120.1 . . ?
C8 C7 C6 119.9(5) . . ?
C8 C7 H7 120.1 . . ?
C6 C7 H7 120.1 . . ?
C9 C8 C7 120.7(4) . . ?
C9 C8 H8 119.7 . . ?
C7 C8 H8 119.7 . . ?
C8 C9 C10 120.2(5) . . ?
C8 C9 H9 119.9 . . ?
C10 C9 H9 119.9 . . ?
C9 C10 C5 120.3(5) . . ?
C9 C10 H10 119.9 . . ?
C5 C10 H10 119.9 . . ?
N3 C11 C12 107.4(3) . . ?
N3 C11 H11 126.3 . . ?
C12 C11 H11 126.3 . . ?
C11 C12 C13 106.5(3) . . ?
C11 C12 H12 126.7 . . ?
C13 C12 H12 126.7 . . ?
N4 C13 C12 109.4(3) . . ?
N4 C13 C14 122.1(3) . . ?
C12 C13 C14 128.5(3) . . ?
C19 C14 C15 118.7(3) . . ?
C19 C14 C13 119.4(3) . . ?
C15 C14 C13 121.9(3) . . ?
C16 C15 C14 120.4(4) . . ?
C16 C15 H15 119.8 . . ?
C14 C15 H15 119.8 . . ?
C17 C16 C15 120.5(4) . . ?
C17 C16 H16 119.7 . . ?
C15 C16 H16 119.7 . . ?
C18 C17 C16 119.3(4) . . ?
C18 C17 H17 120.3 . . ?
C16 C17 H17 120.3 . . ?
C17 C18 C19 121.0(4) . . ?
C17 C18 H18 119.5 . . ?
C19 C18 H18 119.5 . . ?
C14 C19 C18 120.1(4) . . ?
C14 C19 H19 120.0 . . ?
C18 C19 H19 120.0 . . ?
C21 C20 C22 110.4(3) . . ?
C21 C20 C1 108.5(3) . . ?
C22 C20 C1 107.7(3) . . ?
C21 C20 S1 111.5(2) . . ?
C22 C20 S1 105.2(2) . . ?
C1 C20 S1 113.5(2) . . ?
C20 C21 H21A 109.5 . . ?
C20 C21 H21B 109.5 . . ?
H21A C21 H21B 109.5 . . ?
C20 C21 H21C 109.5 . . ?
H21A C21 H21C 109.5 . . ?
H21B C21 H21C 109.5 . . ?
C20 C22 H22A 109.5 . . ?
C20 C22 H22B 109.5 . . ?
H22A C22 H22B 109.5 . . ?
C20 C22 H22C 109.5 . . ?
H22A C22 H22C 109.5 . . ?
H22B C22 H22C 109.5 . . ?
S1 C23 H23A 109.5 . . ?
S1 C23 H23B 109.5 . . ?
H23A C23 H23B 109.5 . . ?
S1 C23 H23C 109.5 . . ?
H23A C23 H23C 109.5 . . ?
H23B C23 H23C 109.5 . . ?
O1 C24 N5 120.3(3) . . ?
O1 C24 C25 121.4(3) . . ?
N5 C24 C25 118.3(3) . . ?
C26 C25 C30 119.4(3) . . ?
C26 C25 C24 119.4(3) . . ?
C30 C25 C24 121.1(3) . . ?
C25 C26 C27 120.2(4) . . ?
C25 C26 H26 119.9 . . ?
C27 C26 H26 119.9 . . ?
C28 C27 C26 119.7(4) . . ?
C28 C27 H27 120.2 . . ?
C26 C27 H27 120.2 . . ?
C29 C28 C27 120.2(4) . . ?
C29 C28 H28 119.9 . . ?
C27 C28 H28 119.9 . . ?
C28 C29 C30 120.5(4) . . ?
C28 C29 H29 119.7 . . ?
C30 C29 H29 119.7 . . ?
C25 C30 C29 120.0(4) . . ?
C25 C30 H30 120.0 . . ?
C29 C30 H30 120.0 . . ?

loop_
_geom_bond_atom_site_label_1
_geom_bond_atom_site_label_2
_geom_bond_distance
_geom_bond_site_symmetry_2
_geom_bond_publ_flag
Zn1 O2 1.938(2) . ?
Zn1 N1 2.023(2) . ?
Zn1 O1 2.028(2) . ?
Zn1 N4 2.042(2) . ?
Zn1 S1 2.6981(9) . ?
Cl1 O6 1.369(3) . ?
Cl1 O3 1.380(4) . ?
Cl1 O4 1.403(5) . ?
Cl1 O5 1.427(4) . ?
S1 C23 1.808(4) . ?
S1 C20 1.850(3) . ?
O1 C24 1.268(4) . ?
O2 N5 1.375(3) . ?
N1 C4 1.345(4) . ?
N1 N2 1.364(3) . ?
N2 C2 1.348(4) . ?
N2 C1 1.451(4) . ?
N3 C11 1.353(4) . ?
N3 N4 1.366(3) . ?
N3 C1 1.450(4) . ?
N4 C13 1.340(4) . ?
N5 C24 1.312(4) . ?
N5 H5 0.8633 . ?
C1 C20 1.553(5) . ?
C1 H1 0.9800 . ?
C2 C3 1.363(5) . ?
C2 H2 0.9300 . ?
C3 C4 1.406(5) . ?
C3 H3 0.9300 . ?
C4 C5 1.465(5) . ?
C5 C6 1.389(5) . ?
C5 C10 1.393(5) . ?
C6 C7 1.395(5) . ?
C6 H6 0.9300 . ?
C7 C8 1.371(8) . ?
C7 H7 0.9300 . ?
C8 C9 1.370(8) . ?
C8 H8 0.9300 . ?
C9 C10 1.376(7) . ?
C9 H9 0.9300 . ?
C10 H10 0.9300 . ?
C11 C12 1.360(5) . ?
C11 H11 0.9300 . ?
C12 C13 1.402(5) . ?
C12 H12 0.9300 . ?
C13 C14 1.469(5) . ?
C14 C19 1.383(5) . ?
C14 C15 1.394(5) . ?
C15 C16 1.380(5) . ?
C15 H15 0.9300 . ?
C16 C17 1.375(6) . ?
C16 H16 0.9300 . ?
C17 C18 1.370(7) . ?
C17 H17 0.9300 . ?
C18 C19 1.387(6) . ?
C18 H18 0.9300 . ?
C19 H19 0.9300 . ?
C20 C21 1.527(5) . ?
C20 C22 1.539(5) . ?
C21 H21A 0.9600 . ?
C21 H21B 0.9600 . ?
C21 H21C 0.9600 . ?
C22 H22A 0.9600 . ?
C22 H22B 0.9600 . ?
C22 H22C 0.9600 . ?
C23 H23A 0.9600 . ?
C23 H23B 0.9600 . ?
C23 H23C 0.9600 . ?
C24 C25 1.479(5) . ?
C25 C26 1.374(5) . ?
C25 C30 1.377(5) . ?
C26 C27 1.388(6) . ?
C26 H26 0.9300 . ?
C27 C28 1.380(7) . ?
C27 H27 0.9300 . ?
C28 C29 1.349(7) . ?
C28 H28 0.9300 . ?
C29 C30 1.389(6) . ?
C29 H29 0.9300 . ?
C30 H30 0.9300 . ?
